data_7251299
loop_
_publ_author_name
'Zhu, Maochun'
'Bai, Xue'
'Yang, Yanli'
'Zhang, Ange'
'Wang, Siyue'
'Sun, Chengyu'
'Lu, Ying'
'Li, Bin'
'Liu, Shuxia'

_publ_section_title
;
 The stepwise construction of polyoxovanadate-based Zn-MOF nanoparticles
 with Lewis acid sites for the one-pot synthesis of N-heterocycles in air
;
_journal_name_full 'Green Chemistry'
_journal_paper_doi 10.1039/D5GC04571A
_journal_year 2025
_chemical_formula_moiety 'C80 H64 N32 O24 V8 Zn4, 1.375[H2O]'
_chemical_formula_sum 'C80 H64 N32 O24 V8 Zn4'
_chemical_formula_weight 2526.63
_space_group_crystal_system monoclinic
_space_group_IT_number 5
_space_group_name_Hall 'C 2y'
_space_group_name_H-M_alt 'C 1 2 1'
_atom_sites_solution_hydrogens geom
_atom_sites_solution_primary iterative
_audit_creation_date 2024-12-10
_audit_creation_method
;
Olex2 1.3
(compiled 2020.02.04 svn.rd84adfe8 for OlexSys, GUI svn.r6032)
;
_audit_update_record
;
2024-12-10 deposited with the CCDC.	2025-11-13 downloaded from the CCDC.
;
_cell_angle_alpha 90
_cell_angle_beta 90.43(3)
_cell_angle_gamma 90
_cell_formula_units_Z 2
_cell_length_a 19.10(2)
_cell_length_b 18.388(17)
_cell_length_c 13.743(15)
_cell_measurement_reflns_used 2132
_cell_measurement_temperature 268.76
_cell_measurement_theta_max 22.773
_cell_measurement_theta_min 3.333
_cell_volume 4827(9)
_computing_cell_refinement 'SAINT V8.38A (Bruker, 2018)'
_computing_data_reduction 'SAINT V8.38A (Bruker, 2018)'
_computing_molecular_graphics 'Olex2 1.3 (Dolomanov et al., 2009)'
_computing_publication_material 'Olex2 1.3 (Dolomanov et al., 2009)'
_computing_structure_refinement 'SHELXL 2018/3 (Sheldrick, 2015)'
_computing_structure_solution 'olex2.solve 1.5 (Bourhis et al., 2015)'
_diffrn_ambient_temperature 268.76
_diffrn_measured_fraction_theta_full 0.985
_diffrn_measured_fraction_theta_max 0.985
_diffrn_measurement_device_type 'CCD area detector'
_diffrn_measurement_method 'phi and omega scans'
_diffrn_radiation_monochromator graphite
_diffrn_radiation_type MoK\a
_diffrn_radiation_wavelength 0.71073
_diffrn_reflns_av_R_equivalents 0.1630
_diffrn_reflns_av_unetI/netI 0.1936
_diffrn_reflns_Laue_measured_fraction_full 0.985
_diffrn_reflns_Laue_measured_fraction_max 0.985
_diffrn_reflns_limit_h_max 22
_diffrn_reflns_limit_h_min -22
_diffrn_reflns_limit_k_max 20
_diffrn_reflns_limit_k_min -21
_diffrn_reflns_limit_l_max 16
_diffrn_reflns_limit_l_min -16
_diffrn_reflns_number 21914
_diffrn_reflns_point_group_measured_fraction_full 0.972
_diffrn_reflns_point_group_measured_fraction_max 0.972
_diffrn_reflns_theta_full 25.114
_diffrn_reflns_theta_max 25.114
_diffrn_reflns_theta_min 2.588
_diffrn_source_current 0.9
_diffrn_source_power 0.0405
_diffrn_source_voltage 45.0
_exptl_absorpt_coefficient_mu 1.799
_exptl_absorpt_correction_T_max 0.7452
_exptl_absorpt_correction_T_min 0.6096
_exptl_absorpt_correction_type none
_exptl_absorpt_process_details
;
 SADABS 2016/2: Krause, L., Herbst-Irmer, R., Sheldrick G.M. & Stalke D.,
 J. Appl. Cryst. 48 (2015) 3-10
;
_exptl_crystal_colour orange
_exptl_crystal_colour_primary orange
_exptl_crystal_density_diffrn 1.738
_exptl_crystal_description block
_exptl_crystal_F_000 2528
_refine_diff_density_max 1.261
_refine_diff_density_min -0.583
_refine_diff_density_rms 0.150
_refine_ls_abs_structure_details
;
 Flack x determined using 1601 quotients [(I+)-(I-)]/[(I+)+(I-)]
 (Parsons, Flack and Wagner, Acta Cryst. B69 (2013) 249-259).
;
_refine_ls_abs_structure_Flack 0.044(19)
_refine_ls_extinction_method none
_refine_ls_goodness_of_fit_ref 1.002
_refine_ls_hydrogen_treatment constr
_refine_ls_matrix_type full
_refine_ls_number_parameters 668
_refine_ls_number_reflns 8391
_refine_ls_number_restraints 667
_refine_ls_restrained_S_all 5.029
_refine_ls_R_factor_all 0.1457
_refine_ls_R_factor_gt 0.0767
_refine_ls_shift/su_max 0.009
_refine_ls_shift/su_mean 0.001
_refine_ls_structure_factor_coef Fsqd
_refine_ls_weighting_details 'w=1/[\s^2^(Fo^2^)+(0.0762P)^2^] where P=(Fo^2^+2Fc^2^)/3'
_refine_ls_weighting_scheme calc
_refine_ls_wR_factor_gt 0.1494
_refine_ls_wR_factor_ref 0.1749
_reflns_Friedel_coverage 0.909
_reflns_Friedel_fraction_full 0.958
_reflns_Friedel_fraction_max 0.958
_reflns_number_gt 5100
_reflns_number_total 8391
_reflns_threshold_expression 'I > 2\s(I)'
_cod_data_source_file d5gc04571a3.cif
_cod_data_source_block 1
_cod_database_code 7251299
_shelx_shelxl_version_number 2018/3
_shelx_space_group_comment
;
The symmetry employed for this shelxl refinement is uniquely defined
by the following loop, which should always be used as a source of
symmetry information in preference to the above space-group names.
They are only intended as comments.
;
_olex2_refinement_description
;
1. Fixed Uiso
 At 1.2 times of:
  All C(H) groups
2. Restrained distances
 N4-C9 = N4-C8 = C10-C9 = C10-C6 = C7-C6 = C7-C8 = C4-C5 = C5-C3 = C2-C3 = N1-
 C2 = C1-C4 = N1-C1 = N5-C15 = C14-C15 = C14-C13 = C12-C13 = C11-C12 = N5-C11 =
 N13-C31 = N13-C35 = C34-C35 = C34-C33 = C33-C32 = C32-C31 = C40-C36 = C37-C36 =
  C37-C38 = N16-C38 = N16-C39 = C40-C39 = C20-C19 = N7-C20 = N7-C16 = C16-C17 =
 C17-C18 = C19-C18 = N9-C21 = N9-C25 = C24-C25 = C24-C23 = C23-C22 = C21-C22 =
 C26-C30 = C30-C29 = C29-C28 = N12-C28 = N12-C27 = C26-C27
 1.41 with sigma of 0.00001
 C9-N4 = C9-H9 = C9-C10
 1.4 with sigma of 0.001
3. Uiso/Uaniso restraints and constraints
Uanis(C5) \\sim Ueq: with sigma of 0.01 and sigma for terminal atoms of 0.02
Uanis(Zn2) \\sim Ueq: with sigma of 0.001 and sigma for terminal atoms of 0.002
Uanis(C1) \\sim Ueq: with sigma of 0.01 and sigma for terminal atoms of 0.02
Uanis(N16) \\sim Ueq: with sigma of 0.001 and sigma for terminal atoms of 0.002
Uanis(C16) \\sim Ueq: with sigma of 0.01 and sigma for terminal atoms of 0.02
Uanis(C8) \\sim Ueq: with sigma of 0.001 and sigma for terminal atoms of 0.002
Uanis(C20) \\sim Ueq: with sigma of 0.01 and sigma for terminal atoms of 0.02
Uanis(N12) \\sim Ueq: with sigma of 0.01 and sigma for terminal atoms of 0.02
4. Rigid body (RIGU) restrains
 C3, Zn2, O8, N9, N7, V3, C21, C25, C20, C16, O7, O9, O10, C22, C24, C19, C17,
 V1, V4, C23, C18, O1, O2, O3, O12, O13, O11, N10, N8, Zn1, V2, N11, N13, N1,
 N5, O5, O6, O4, C30, C31, C35, C2, C1, C11, C15, C29, C26, C32, C34, C4, C12,
 C14, C28, C27, C33, C5, C13, N12, N14, N2, N6, N15, N3, C36, C40, C6, C37, C39,
  C10, C7, C38, N16, C9, C8, N4
 with sigma for 1-2 distances of 0.001 and sigma for 1-3 distances of 0.002
5.a Aromatic/amide H refined with riding coordinates:
 C28(H28), C9(H9), C3(H3), C29(H29), C22(H22), C10(H10), C27(H27), C8(H8),
 C2(H2), C21(H21), C38(H38), C25(H25), C31(H31), C39(H39), C37(H37), C26(H26),
 C7(H7), C32(H32), C35(H35), C4(H4), C12(H12), C24(H24), C11(H11), C40(H40),
 C1(H1), C19(H19), C15(H15), C20(H20), C17(H17), C34(H34), C16(H16), C14(H14)
;
_smtbx_masks_void_probe_radius 1.2
_smtbx_masks_void_truncation_radius 1.2
_platon_squeeze_void_probe_radius 1.20
_olex2_submission_special_instructions 'No special instructions were received'

loop_
_space_group_symop_operation_xyz
'x, y, z'
'-x, y, -z'
'x+1/2, y+1/2, z'
'-x+1/2, y+1/2, -z'

loop_
_atom_site_label
_atom_site_type_symbol
_atom_site_fract_x
_atom_site_fract_y
_atom_site_fract_z
_atom_site_U_iso_or_equiv
_atom_site_adp_type
_atom_site_occupancy
_atom_site_site_symmetry_order
_atom_site_calc_flag
_atom_site_refinement_flags_posn
_atom_site_refinement_flags_adp
_atom_site_refinement_flags_occupancy
_atom_site_disorder_assembly
_atom_site_disorder_group
Zn2 Zn 0.78720(10) 0.29212(16) 0.87394(15) 0.0167(5) Uani 1 1 d . U . . .
Zn1 Zn 0.78727(10) 0.71190(16) 0.62590(15) 0.0172(5) Uani 1 1 d . . . . .
V3 V 0.68511(16) 0.41516(19) 0.6962(2) 0.0161(7) Uani 1 1 d . . . . .
V4 V 0.58242(14) 0.3015(2) 0.5569(2) 0.0142(7) Uani 1 1 d . . . . .
V1 V 0.68511(15) 0.58871(19) 0.8036(2) 0.0160(7) Uani 1 1 d . . . . .
V2 V 0.58257(15) 0.70258(19) 0.9430(2) 0.0157(7) Uani 1 1 d . . . . .
O1 O 0.7193(6) 0.6456(6) 0.7218(9) 0.019(3) Uani 1 1 d . . . . .
O7 O 0.6629(6) 0.5023(6) 0.7503(9) 0.029(3) Uani 1 1 d . . . . .
O2 O 0.7462(7) 0.5750(7) 0.8854(9) 0.032(3) Uani 1 1 d . . . . .
O8 O 0.7194(6) 0.3581(6) 0.7779(9) 0.022(3) Uani 1 1 d . . . . .
N4 N 0.36191(2) 1.12862(2) 0.6243(5) 0.017(3) Uani 1 1 d D . . . .
O5 O 0.6434(6) 0.7264(5) 1.0238(8) 0.017(3) Uani 1 1 d . . . . .
O6 O 0.500000 0.6789(8) 1.000000 0.029(4) Uani 1 2 d S T P . .
O12 O 0.6428(6) 0.2785(5) 0.4743(8) 0.018(3) Uani 1 1 d . . . . .
N12 N 0.36240(2) -0.12496(2) 0.8743(5) 0.020(3) Uani 1 1 d D U . . .
N13 N 0.73681(3) 0.65337(4) 0.50473(4) 0.015(3) Uani 1 1 d D . . . .
O13 O 0.5693(6) 0.2302(6) 0.6253(9) 0.027(3) Uani 1 1 d . . . . .
O4 O 0.5704(7) 0.7734(6) 0.8748(9) 0.028(3) Uani 1 1 d . . . . .
O11 O 0.500000 0.3252(8) 0.500000 0.029(4) Uani 1 2 d S T P . .
N1 N 0.71411(3) 0.79400(3) 0.62719(5) 0.016(3) Uani 1 1 d D . . . .
N9 N 0.71428(3) 0.20695(3) 0.87376(5) 0.016(3) Uani 1 1 d D . . . .
N10 N 0.5706(8) 0.0321(8) 0.8773(12) 0.026(4) Uani 1 1 d . . . . .
N16 N 0.73664(3) 0.34958(4) -0.00462(4) 0.020(3) Uani 1 1 d D U . . .
N3 N 0.5083(8) 0.9530(7) 0.6289(11) 0.020(3) Uani 1 1 d . . . . .
O3 O 0.6122(6) 0.6286(6) 0.8647(9) 0.025(3) Uani 1 1 d . . . . .
O9 O 0.6118(6) 0.3752(6) 0.6354(9) 0.027(3) Uani 1 1 d . . . . .
N7 N 0.84940(3) 0.24493(3) 0.75402(4) 0.018(3) Uani 1 1 d D . . . .
O10 O 0.7459(7) 0.4296(6) 0.6144(9) 0.029(3) Uani 1 1 d . . . . .
N11 N 0.5089(8) 0.0505(7) 0.8699(12) 0.023(4) Uani 1 1 d . . . . .
N2 N 0.5708(8) 0.9699(8) 0.6219(12) 0.026(4) Uani 1 1 d . . . . .
C28 C 0.34110(3) -0.05156(2) 0.8717(9) 0.017(4) Uani 1 1 d D . . . .
H28 H 0.293517 -0.040839 0.870512 0.020 Uiso 1 1 calc R U . . .
C9 C 0.34066(3) 1.05522(2) 0.6270(8) 0.017(4) Uani 1 1 d D . . . .
H9 H 0.293092 1.044432 0.627376 0.020 Uiso 1 1 calc DR U . . .
C3 C 0.68134(2) 0.91871(3) 0.57940(7) 0.016(3) Uani 1 1 d D . . . .
H3 H 0.692157 0.962231 0.548498 0.019 Uiso 1 1 calc R U . . .
N5 N 0.84980(3) 0.75900(3) 0.74452(4) 0.022(3) Uani 1 1 d D . . . .
C6 C 0.46100(2) 1.01624(3) 0.6246(5) 0.015(3) Uani 1 1 d D . . . .
C29 C 0.38980(2) 0.00605(3) 0.8707(9) 0.022(4) Uani 1 1 d D . . . .
H29 H 0.375111 0.054237 0.868068 0.026 Uiso 1 1 calc R U . . .
C22 C 0.68041(2) 0.08554(3) 0.92217(7) 0.019(4) Uani 1 1 d D . . . .
H22 H 0.690078 0.042331 0.954776 0.023 Uiso 1 1 calc R U . . .
C10 C 0.38947(2) 0.99771(3) 0.6292(6) 0.022(4) Uani 1 1 d D . . . .
H10 H 0.375072 0.949510 0.633580 0.027 Uiso 1 1 calc R U . . .
N8 N 1.0099(7) 0.2146(8) 0.5440(10) 0.026(3) Uani 1 1 d . . . . .
C27 C 0.43492(2) -0.13879(3) 0.8802(6) 0.021(4) Uani 1 1 d D . . . .
H27 H 0.449565 -0.186880 0.885335 0.026 Uiso 1 1 calc R U . . .
C8 C 0.43454(2) 1.14176(3) 0.6198(6) 0.017(3) Uani 1 1 d D U . . .
H8 H 0.448987 1.189960 0.615818 0.020 Uiso 1 1 calc R U . . .
C2 C 0.72874(3) 0.85992(2) 0.57904(7) 0.016(4) Uani 1 1 d D . . . .
H2 H 0.770838 0.864765 0.546111 0.020 Uiso 1 1 calc R U . . .
N6 N 1.0103(7) 0.7885(8) 0.9563(10) 0.025(3) Uani 1 1 d . . . . .
C30 C 0.46154(2) -0.01192(3) 0.8740(6) 0.017(4) Uani 1 1 d D . . . .
N14 N 0.6901(8) 0.4918(8) 0.2902(12) 0.029(4) Uani 1 1 d . . . . .
C21 C 0.73136(3) 0.14101(2) 0.92062(7) 0.022(4) Uani 1 1 d D . . . .
H21 H 0.775011 0.134291 0.949688 0.026 Uiso 1 1 calc R U . . .
N15 N 0.6897(8) 0.5111(8) 0.2075(12) 0.029(3) Uani 1 1 d . . . . .
C23 C 0.61508(3) 0.09438(3) 0.87521(5) 0.017(4) Uani 1 1 d D . . . .
C38 C 0.67703(3) 0.39460(3) -0.01119(5) 0.026(4) Uani 1 1 d D . . . .
H38 H 0.648148 0.388668 -0.065394 0.032 Uiso 1 1 calc R U . . .
C36 C 0.69966(3) 0.45021(4) 0.14171(4) 0.023(4) Uani 1 1 d D . . . .
C25 C 0.64999(2) 0.21593(3) 0.82412(7) 0.020(4) Uani 1 1 d D . . . .
H25 H 0.640764 0.258722 0.790305 0.024 Uiso 1 1 calc R U . . .
C31 C 0.67790(3) 0.60757(3) 0.51231(5) 0.024(4) Uani 1 1 d D . . . .
H31 H 0.649612 0.612823 0.566639 0.029 Uiso 1 1 calc R U . . .
C39 C 0.77633(4) 0.35518(4) 0.08197(3) 0.028(4) Uani 1 1 d D . . . .
H39 H 0.815696 0.325975 0.090124 0.033 Uiso 1 1 calc R U . . .
C37 C 0.65738(4) 0.44782(4) 0.05722(3) 0.028(4) Uani 1 1 d D . . . .
H37 H 0.619547 0.478873 0.047407 0.034 Uiso 1 1 calc R U . . .
C18 C 0.95263(3) 0.22014(3) 0.60859(4) 0.018(3) Uani 1 1 d D . . . .
C26 C 0.48654(3) -0.08399(2) 0.8788(6) 0.020(4) Uani 1 1 d D . . . .
H26 H 0.534110 -0.094716 0.880887 0.024 Uiso 1 1 calc R U . . .
C7 C 0.48709(3) 1.08791(2) 0.6209(7) 0.022(4) Uani 1 1 d D . . . .
H7 H 0.534642 1.098682 0.619293 0.027 Uiso 1 1 calc R U . . .
C32 C 0.65897(4) 0.55434(4) 0.44311(3) 0.031(5) Uani 1 1 d D . . . .
H32 H 0.622050 0.522320 0.453274 0.038 Uiso 1 1 calc R U . . .
C35 C 0.77668(4) 0.64742(4) 0.41917(3) 0.030(4) Uani 1 1 d D . . . .
H35 H 0.816464 0.676014 0.411964 0.036 Uiso 1 1 calc R U . . .
C13 C 0.95369(3) 0.78323(3) 0.89221(4) 0.021(4) Uani 1 1 d D . . . .
C5 C 0.61711(3) 0.90975(3) 0.62786(5) 0.014(3) Uani 1 1 d D U . . .
C4 C 0.59912(3) 0.84421(2) 0.67469(7) 0.021(4) Uani 1 1 d D . . . .
H4 H 0.555982 0.838443 0.704654 0.025 Uiso 1 1 calc R U . . .
C12 C 0.89884(2) 0.73342(4) 0.90816(4) 0.023(4) Uani 1 1 d D . . . .
H12 H 0.896049 0.708267 0.966710 0.028 Uiso 1 1 calc R U . . .
C24 C 0.59973(3) 0.15979(2) 0.82593(7) 0.019(4) Uani 1 1 d D . . . .
H24 H 0.556722 0.165865 0.794816 0.022 Uiso 1 1 calc R U . . .
C11 C 0.84826(4) 0.72213(5) 0.83444(3) 0.022(4) Uani 1 1 d D . . . .
H11 H 0.812408 0.689010 0.845576 0.027 Uiso 1 1 calc R U . . .
C40 C 0.75772(3) 0.40404(3) 0.15649(4) 0.032(4) Uani 1 1 d D . . . .
H40 H 0.783263 0.405793 0.214321 0.039 Uiso 1 1 calc R U . . .
C1 C 0.64907(2) 0.78775(3) 0.67431(7) 0.020(4) Uani 1 1 d D U . . .
H1 H 0.638690 0.744622 0.706462 0.024 Uiso 1 1 calc R U . . .
C33 C 0.69926(3) 0.55247(4) 0.35760(4) 0.029(4) Uani 1 1 d D . . . .
C19 C 0.89920(2) 0.27144(4) 0.59069(4) 0.021(4) Uani 1 1 d D . . . .
H19 H 0.897592 0.298039 0.533163 0.025 Uiso 1 1 calc R U . . .
C15 C 0.90345(2) 0.81072(4) 0.73169(5) 0.028(4) Uani 1 1 d D . . . .
H15 H 0.904549 0.838062 0.674795 0.033 Uiso 1 1 calc R U . . .
C20 C 0.84830(3) 0.28086(5) 0.66339(3) 0.027(4) Uani 1 1 d D U . . .
H20 H 0.811630 0.312848 0.650741 0.032 Uiso 1 1 calc R U . . .
C17 C 0.95533(3) 0.18146(5) 0.69712(3) 0.031(4) Uani 1 1 d D . . . .
H17 H 0.990937 0.147999 0.708734 0.037 Uiso 1 1 calc R U . . .
C34 C 0.75721(3) 0.59882(3) 0.34436(4) 0.032(4) Uani 1 1 d D . . . .
H34 H 0.782398 0.597353 0.286744 0.039 Uiso 1 1 calc R U . . .
C16 C 0.90364(2) 0.19388(4) 0.76792(5) 0.029(4) Uani 1 1 d D U . . .
H16 H 0.905386 0.167546 0.825659 0.034 Uiso 1 1 calc R U . . .
C14 C 0.95546(3) 0.82173(5) 0.80354(3) 0.034(5) Uani 1 1 d D . . . .
H14 H 0.991359 0.854780 0.792309 0.041 Uiso 1 1 calc R U . . .

loop_
_atom_site_aniso_label
_atom_site_aniso_U_11
_atom_site_aniso_U_22
_atom_site_aniso_U_33
_atom_site_aniso_U_23
_atom_site_aniso_U_13
_atom_site_aniso_U_12
Zn2 0.0159(10) 0.0151(8) 0.0190(10) -0.0048(8) 0.0038(8) -0.0061(7)
Zn1 0.0130(11) 0.0170(10) 0.0216(13) -0.0074(9) -0.0079(9) 0.0097(9)
V3 0.0194(18) 0.0125(14) 0.0163(18) -0.0035(12) -0.0038(14) -0.0030(12)
V4 0.0112(15) 0.0176(14) 0.0139(17) -0.0013(13) -0.0041(13) -0.0022(12)
V1 0.0157(17) 0.0172(15) 0.0152(18) -0.0032(13) 0.0028(14) 0.0051(13)
V2 0.0145(16) 0.0149(14) 0.0177(18) -0.0003(13) 0.0041(13) 0.0036(12)
O1 0.021(6) 0.021(5) 0.016(5) -0.001(5) 0.004(5) -0.001(4)
O7 0.038(8) 0.020(4) 0.029(7) -0.009(5) 0.003(6) 0.001(4)
O2 0.028(6) 0.047(8) 0.019(6) -0.007(5) -0.008(6) 0.010(6)
O8 0.021(6) 0.023(5) 0.024(6) 0.002(5) -0.005(5) -0.004(5)
N4 0.017(4) 0.019(5) 0.015(8) -0.005(5) -0.002(4) 0.000(3)
O5 0.015(5) 0.016(6) 0.020(6) -0.001(4) -0.002(5) 0.001(4)
O6 0.021(7) 0.022(8) 0.043(12) 0.000 0.010(8) 0.000
O12 0.016(6) 0.016(6) 0.022(6) 0.000(4) 0.003(5) -0.003(4)
N12 0.017(5) 0.020(5) 0.024(8) 0.002(5) -0.003(6) -0.006(4)
N13 0.015(6) 0.015(6) 0.014(5) 0.006(5) -0.008(5) 0.005(4)
O13 0.027(8) 0.024(6) 0.030(7) 0.009(5) 0.011(6) 0.002(4)
O4 0.030(8) 0.025(6) 0.029(7) 0.011(5) -0.005(5) 0.008(5)
O11 0.024(7) 0.018(8) 0.044(11) 0.000 -0.013(7) 0.000
N1 0.017(5) 0.021(5) 0.011(7) 0.000(4) 0.000(4) 0.005(5)
N9 0.016(5) 0.022(5) 0.011(7) -0.003(5) 0.005(5) -0.007(5)
N10 0.016(5) 0.024(5) 0.037(11) 0.001(6) 0.001(6) -0.009(4)
N16 0.020(3) 0.020(3) 0.020(3) 0.0000(14) 0.0007(14) -0.0009(14)
N3 0.016(5) 0.025(5) 0.018(9) -0.002(5) 0.003(6) 0.014(4)
O3 0.022(6) 0.022(5) 0.031(7) -0.006(5) 0.006(5) -0.001(4)
O9 0.020(6) 0.027(6) 0.032(7) -0.011(5) -0.007(5) 0.001(4)
N7 0.020(6) 0.014(6) 0.021(6) -0.003(5) 0.007(5) -0.011(4)
O10 0.029(6) 0.031(7) 0.027(7) -0.003(5) 0.008(6) -0.011(5)
N11 0.017(5) 0.014(5) 0.039(11) -0.007(6) -0.001(6) -0.009(4)
N2 0.016(5) 0.028(6) 0.032(10) 0.007(6) 0.003(5) 0.015(4)
C28 0.015(6) 0.020(5) 0.015(11) 0.001(5) -0.008(7) -0.007(4)
C9 0.007(5) 0.018(5) 0.025(12) -0.003(5) 0.001(7) 0.005(3)
C3 0.013(5) 0.021(6) 0.014(9) -0.002(6) -0.001(5) 0.007(5)
N5 0.020(7) 0.024(6) 0.022(6) 0.003(5) -0.002(5) 0.001(5)
C6 0.010(5) 0.020(4) 0.014(10) -0.003(5) 0.002(6) 0.008(4)
C29 0.015(5) 0.018(5) 0.032(12) -0.004(7) -0.002(6) -0.006(4)
C22 0.019(6) 0.022(6) 0.016(9) 0.002(6) -0.003(6) -0.008(5)
C10 0.011(5) 0.020(6) 0.036(12) -0.004(7) 0.003(6) 0.008(4)
N8 0.014(6) 0.041(9) 0.022(7) -0.003(6) -0.001(5) -0.005(6)
C27 0.017(5) 0.015(5) 0.032(12) 0.006(7) -0.003(6) -0.007(4)
C8 0.017(3) 0.017(3) 0.017(3) 0.0002(15) -0.0003(15) 0.0005(14)
C2 0.013(7) 0.022(5) 0.014(9) 0.003(5) 0.004(6) 0.007(4)
N6 0.021(7) 0.034(8) 0.020(7) 0.004(6) -0.011(6) -0.001(6)
C30 0.015(5) 0.012(4) 0.025(11) -0.007(5) -0.001(6) -0.007(4)
N14 0.038(10) 0.028(6) 0.022(5) -0.010(4) 0.003(6) -0.002(6)
C21 0.019(7) 0.025(5) 0.022(10) 0.002(6) -0.003(7) -0.009(5)
N15 0.032(10) 0.034(6) 0.022(5) -0.009(4) 0.002(6) -0.003(6)
C23 0.017(5) 0.023(5) 0.013(9) 0.004(5) 0.000(6) -0.009(4)
C38 0.025(6) 0.034(7) 0.020(8) -0.011(6) -0.007(6) 0.007(6)
C36 0.026(8) 0.027(6) 0.016(6) -0.003(5) 0.002(6) -0.005(5)
C25 0.015(5) 0.026(6) 0.019(9) 0.006(6) 0.003(5) -0.009(5)
C31 0.023(7) 0.029(7) 0.020(8) -0.011(6) 0.004(6) -0.005(6)
C39 0.038(8) 0.018(8) 0.026(5) -0.002(5) -0.010(5) 0.004(6)
C37 0.033(9) 0.033(8) 0.020(7) -0.009(6) -0.003(6) 0.008(6)
C18 0.012(6) 0.024(7) 0.019(7) -0.006(5) -0.004(5) -0.008(5)
C26 0.016(6) 0.013(5) 0.031(12) -0.002(6) 0.007(7) -0.005(4)
C7 0.018(5) 0.022(4) 0.027(12) -0.001(5) -0.006(6) 0.004(3)
C32 0.041(10) 0.032(8) 0.021(7) -0.012(6) 0.002(7) -0.010(7)
C35 0.034(9) 0.031(9) 0.025(6) -0.004(6) 0.006(6) -0.009(7)
C13 0.016(6) 0.030(8) 0.017(6) 0.002(6) -0.007(5) 0.002(5)
C5 0.010(5) 0.021(5) 0.011(8) 0.000(5) -0.004(5) 0.008(4)
C4 0.017(7) 0.022(5) 0.023(10) 0.004(5) 0.002(6) 0.008(4)
C12 0.018(6) 0.032(8) 0.019(7) -0.002(6) 0.000(5) 0.000(6)
C24 0.013(7) 0.026(6) 0.017(10) 0.008(6) 0.003(6) -0.007(5)
C11 0.017(7) 0.029(8) 0.021(6) 0.003(5) -0.001(5) 0.000(6)
C40 0.032(8) 0.029(8) 0.036(7) -0.014(6) -0.010(7) -0.002(6)
C1 0.019(5) 0.021(6) 0.021(8) 0.003(6) 0.006(5) 0.008(5)
C33 0.044(9) 0.022(7) 0.021(6) -0.007(5) 0.003(6) -0.003(6)
C19 0.017(7) 0.027(8) 0.019(8) 0.001(6) 0.005(6) -0.004(5)
C15 0.033(7) 0.040(9) 0.010(7) 0.003(6) -0.006(6) -0.013(6)
C20 0.023(7) 0.034(8) 0.024(6) 0.005(5) 0.010(5) -0.002(6)
C17 0.031(9) 0.038(9) 0.023(7) 0.001(6) 0.005(6) 0.009(7)
C34 0.047(9) 0.027(8) 0.023(8) -0.001(6) 0.002(7) -0.006(6)
C16 0.031(7) 0.031(8) 0.023(7) -0.005(6) 0.004(6) 0.003(5)
C14 0.044(10) 0.038(10) 0.020(7) 0.007(6) -0.017(6) -0.017(7)

loop_
_atom_type_symbol
_atom_type_description
_atom_type_scat_dispersion_real
_atom_type_scat_dispersion_imag
_atom_type_scat_source
C C 0.0033 0.0016 'International Tables Vol C Tables 4.2.6.8 and 6.1.1.4'
H H 0.0000 0.0000 'International Tables Vol C Tables 4.2.6.8 and 6.1.1.4'
N N 0.0061 0.0033 'International Tables Vol C Tables 4.2.6.8 and 6.1.1.4'
O O 0.0106 0.0060 'International Tables Vol C Tables 4.2.6.8 and 6.1.1.4'
V V 0.3005 0.5294 'International Tables Vol C Tables 4.2.6.8 and 6.1.1.4'
Zn Zn 0.2839 1.4301 'International Tables Vol C Tables 4.2.6.8 and 6.1.1.4'

loop_
_geom_angle_atom_site_label_1
_geom_angle_atom_site_label_2
_geom_angle_atom_site_label_3
_geom_angle
_geom_angle_site_symmetry_1
_geom_angle_site_symmetry_3
_geom_angle_publ_flag
O8 Zn2 O5 178.4(4) . 4_647 ?
O8 Zn2 N7 95.0(3) . . ?
N12 Zn2 O8 90.0(3) 3 . ?
N12 Zn2 O5 89.4(3) 3 4_647 ?
N12 Zn2 N9 178.35(14) 3 . ?
N12 Zn2 N16 87.3(2) 3 1_556 ?
N12 Zn2 N7 85.15(18) 3 . ?
N9 Zn2 O8 91.3(3) . . ?
N9 Zn2 O5 89.3(3) . 4_647 ?
N9 Zn2 N16 93.67(10) . 1_556 ?
N9 Zn2 N7 93.81(12) . . ?
N16 Zn2 O8 86.0(3) 1_556 . ?
N16 Zn2 O5 92.5(3) 1_556 4_647 ?
N16 Zn2 N7 172.43(13) 1_556 . ?
N7 Zn2 O5 86.5(3) . 4_647 ?
O1 Zn1 O12 179.1(4) . 4_656 ?
N4 Zn1 O1 90.3(3) 3_545 . ?
N4 Zn1 O12 89.1(3) 3_545 4_656 ?
N4 Zn1 N13 85.91(19) 3_545 . ?
N4 Zn1 N5 85.95(18) 3_545 . ?
N13 Zn1 O1 85.8(3) . . ?
N13 Zn1 O12 93.5(3) . 4_656 ?
N1 Zn1 O1 89.9(3) . . ?
N1 Zn1 N4 179.8(2) . 3_545 ?
N1 Zn1 O12 90.7(3) . 4_656 ?
N1 Zn1 N13 94.12(10) . . ?
N1 Zn1 N5 94.01(12) . . ?
N5 Zn1 O1 95.3(3) . . ?
N5 Zn1 O12 85.3(3) . 4_656 ?
N5 Zn1 N13 171.80(13) . . ?
O8 V3 O7 111.7(6) . . ?
O8 V3 O9 111.1(6) . . ?
O9 V3 O7 111.7(6) . . ?
O10 V3 O7 107.8(6) . . ?
O10 V3 O8 106.7(6) . . ?
O10 V3 O9 107.6(6) . . ?
O12 V4 O11 111.6(4) . . ?
O12 V4 O9 112.2(5) . . ?
O13 V4 O12 107.3(5) . . ?
O13 V4 O11 107.8(6) . . ?
O13 V4 O9 107.7(6) . . ?
O11 V4 O9 110.0(6) . . ?
O1 V1 O7 111.8(6) . . ?
O1 V1 O3 111.7(6) . . ?
O2 V1 O1 106.2(7) . . ?
O2 V1 O7 108.0(6) . . ?
O2 V1 O3 107.1(6) . . ?
O3 V1 O7 111.8(6) . . ?
O5 V2 O6 112.3(4) . . ?
O5 V2 O3 111.8(6) . . ?
O6 V2 O3 110.4(6) . . ?
O4 V2 O5 105.8(6) . . ?
O4 V2 O6 108.7(6) . . ?
O4 V2 O3 107.6(6) . . ?
V1 O1 Zn1 167.3(7) . . ?
V1 O7 V3 152.8(8) . . ?
V3 O8 Zn2 167.2(7) . . ?
C9 N4 Zn1 120.27(10) . 3_455 ?
C8 N4 Zn1 123.07(10) . 3_455 ?
C8 N4 C9 116.66(6) . . ?
V2 O5 Zn2 162.9(6) . 4_657 ?
V2 O6 V2 152.3(9) . 2_657 ?
V4 O12 Zn1 162.1(6) . 4_646 ?
C28 N12 Zn2 119.93(10) . 3_445 ?
C27 N12 Zn2 122.83(10) . 3_445 ?
C27 N12 C28 117.21(6) . . ?
C31 N13 Zn1 125.57(8) . . ?
C31 N13 C35 116.85(7) . . ?
C35 N13 Zn1 115.67(10) . . ?
V4 O11 V4 152.1(9) . 2_656 ?
C2 N1 Zn1 119.33(10) . . ?
C1 N1 Zn1 123.03(9) . . ?
C1 N1 C2 117.65(6) . . ?
C21 N9 Zn2 119.38(10) . . ?
C25 N9 Zn2 119.30(9) . . ?
C25 N9 C21 121.29(6) . . ?
N11 N10 C23 110.4(12) . . ?
C38 N16 Zn2 126.24(8) . 1_554 ?
C39 N16 Zn2 115.99(10) . 1_554 ?
C39 N16 C38 116.10(8) . . ?
N2 N3 C6 112.9(12) . . ?
V1 O3 V2 145.8(7) . . ?
V3 O9 V4 145.4(7) . . ?
C20 N7 Zn2 117.97(10) . . ?
C16 N7 Zn2 123.88(9) . . ?
C16 N7 C20 115.95(7) . . ?
N10 N11 C30 111.9(12) . . ?
N3 N2 C5 113.6(12) . . ?
N12 C28 H28 119.0 . . ?
C29 C28 N12 121.95(9) . . ?
C29 C28 H28 119.0 . . ?
N4 C9 H9 119.1 . . ?
C10 C9 N4 121.88(9) . . ?
C10 C9 H9 119.1 . . ?
C2 C3 H3 120.9 . . ?
C5 C3 H3 120.9 . . ?
C5 C3 C2 118.24(8) . . ?
C11 N5 Zn1 116.55(10) . . ?
C11 N5 C15 117.00(7) . . ?
C15 N5 Zn1 124.46(9) . . ?
C10 C6 N3 113.7(6) . . ?
C10 C6 C7 124.78(6) . . ?
C7 C6 N3 121.5(6) . . ?
C28 C29 H29 121.2 . . ?
C28 C29 C30 117.69(8) . . ?
C30 C29 H29 121.2 . . ?
C21 C22 H22 119.4 . . ?
C23 C22 H22 119.4 . . ?
C23 C22 C21 121.21(8) . . ?
C9 C10 C6 117.29(9) . . ?
C9 C10 H10 121.4 . . ?
C6 C10 H10 121.4 . . ?
N8 N8 C18 111.8(15) 2_756 . ?
N12 C27 H27 118.1 . . ?
C26 C27 N12 123.85(9) . . ?
C26 C27 H27 118.1 . . ?
N4 C8 H8 117.3 . . ?
C7 C8 N4 125.43(9) . . ?
C7 C8 H8 117.3 . . ?
N1 C2 C3 121.86(8) . . ?
N1 C2 H2 119.1 . . ?
C3 C2 H2 119.1 . . ?
N6 N6 C13 110.7(16) 2_757 . ?
C29 C30 N11 114.5(6) . . ?
C29 C30 C26 123.40(6) . . ?
C26 C30 N11 122.1(6) . . ?
N15 N14 C33 112.2(12) . . ?
N9 C21 H21 120.9 . . ?
C22 C21 N9 118.14(9) . . ?
C22 C21 H21 120.9 . . ?
N14 N15 C36 111.3(13) . . ?
C22 C23 N10 115.1(6) . . ?
C22 C23 C24 119.88(6) . . ?
C24 C23 N10 124.9(7) . . ?
N16 C38 H38 117.1 . . ?
C37 C38 N16 125.71(7) . . ?
C37 C38 H38 117.1 . . ?
C37 C36 N15 117.3(7) . . ?
C37 C36 C40 123.01(7) . . ?
C40 C36 N15 118.8(6) . . ?
N9 C25 H25 120.1 . . ?
N9 C25 C24 119.75(8) . . ?
C24 C25 H25 120.1 . . ?
N13 C31 H31 117.8 . . ?
N13 C31 C32 124.44(8) . . ?
C32 C31 H31 117.8 . . ?
N16 C39 H39 119.2 . . ?
N16 C39 C40 121.51(9) . . ?
C40 C39 H39 119.2 . . ?
C38 C37 C36 114.65(8) . . ?
C38 C37 H37 122.7 . . ?
C36 C37 H37 122.7 . . ?
C19 C18 N8 120.0(6) . . ?
C17 C18 N8 118.7(6) . . ?
C17 C18 C19 120.64(7) . . ?
C27 C26 H26 122.1 . . ?
C30 C26 C27 115.83(9) . . ?
C30 C26 H26 122.1 . . ?
C6 C7 H7 123.1 . . ?
C8 C7 C6 113.89(9) . . ?
C8 C7 H7 123.1 . . ?
C31 C32 H32 121.9 . . ?
C31 C32 C33 116.12(8) . . ?
C33 C32 H32 121.9 . . ?
N13 C35 H35 119.5 . . ?
C34 C35 N13 121.08(9) . . ?
C34 C35 H35 119.5 . . ?
N6 C13 C12 121.4(6) . . ?
N6 C13 C14 119.2(6) . . ?
C14 C13 C12 118.90(7) . . ?
C3 C5 N2 115.2(6) . . ?
C4 C5 N2 122.6(6) . . ?
C4 C5 C3 122.10(6) . . ?
C5 C4 H4 121.3 . . ?
C5 C4 C1 117.41(9) . . ?
C1 C4 H4 121.3 . . ?
C13 C12 H12 120.3 . . ?
C13 C12 C11 119.33(8) . . ?
C11 C12 H12 120.3 . . ?
C23 C24 H24 120.2 . . ?
C25 C24 C23 119.60(8) . . ?
C25 C24 H24 120.2 . . ?
N5 C11 H11 118.7 . . ?
C12 C11 N5 122.70(8) . . ?
C12 C11 H11 118.7 . . ?
C36 C40 H40 120.6 . . ?
C39 C40 C36 118.78(8) . . ?
C39 C40 H40 120.6 . . ?
N1 C1 C4 122.70(8) . . ?
N1 C1 H1 118.6 . . ?
C4 C1 H1 118.7 . . ?
C32 C33 N14 118.9(6) . . ?
C34 C33 N14 118.1(6) . . ?
C34 C33 C32 121.79(7) . . ?
C18 C19 H19 121.3 . . ?
C18 C19 C20 117.43(8) . . ?
C20 C19 H19 121.3 . . ?
N5 C15 H15 119.4 . . ?
C14 C15 N5 121.20(8) . . ?
C14 C15 H15 119.4 . . ?
N7 C20 C19 124.24(8) . . ?
N7 C20 H20 117.9 . . ?
C19 C20 H20 117.9 . . ?
C18 C17 H17 120.2 . . ?
C18 C17 C16 119.51(8) . . ?
C16 C17 H17 120.2 . . ?
C35 C34 H34 120.3 . . ?
C33 C34 C35 119.47(8) . . ?
C33 C34 H34 120.3 . . ?
N7 C16 C17 122.14(8) . . ?
N7 C16 H16 118.9 . . ?
C17 C16 H16 118.9 . . ?
C13 C14 C15 120.78(8) . . ?
C13 C14 H14 119.6 . . ?
C15 C14 H14 119.6 . . ?

loop_
_geom_bond_atom_site_label_1
_geom_bond_atom_site_label_2
_geom_bond_distance
_geom_bond_site_symmetry_2
_geom_bond_publ_flag
Zn2 O8 2.206(12) . ?
Zn2 O5 2.273(11) 4_647 ?
Zn2 N12 2.095(3) 3 ?
Zn2 N9 2.096(3) . ?
Zn2 N16 2.204(3) 1_556 ?
Zn2 N7 2.216(3) . ?
Zn1 O1 2.221(11) . ?
Zn1 N4 2.092(3) 3_545 ?
Zn1 O12 2.283(11) 4_656 ?
Zn1 N13 2.199(3) . ?
Zn1 N1 2.057(3) . ?
Zn1 N5 2.192(3) . ?
V3 O7 1.818(12) . ?
V3 O8 1.667(12) . ?
V3 O9 1.784(12) . ?
V3 O10 1.644(12) . ?
V4 O12 1.678(11) . ?
V4 O13 1.634(11) . ?
V4 O11 1.806(5) . ?
V4 O9 1.817(12) . ?
V1 O1 1.672(12) . ?
V1 O7 1.799(12) . ?
V1 O2 1.634(13) . ?
V1 O3 1.789(12) . ?
V2 O5 1.660(12) . ?
V2 O6 1.819(5) . ?
V2 O4 1.621(11) . ?
V2 O3 1.827(11) . ?
N4 C9 1.4100(12) . ?
N4 C8 1.4100(16) . ?
N12 C28 1.4100(12) . ?
N12 C27 1.4100(16) . ?
N13 C31 1.4100(12) . ?
N13 C35 1.4100(12) . ?
N1 C2 1.4100(10) . ?
N1 C1 1.4100(14) . ?
N9 C21 1.4100(10) . ?
N9 C25 1.4100(13) . ?
N10 N11 1.230(18) . ?
N10 C23 1.426(14) . ?
N16 C38 1.4100(12) . ?
N16 C39 1.4100(13) . ?
N3 N2 1.238(19) . ?
N3 C6 1.474(13) . ?
N7 C20 1.4100(13) . ?
N7 C16 1.4100(11) . ?
N11 C30 1.463(13) . ?
N2 C5 1.418(14) . ?
C28 H28 0.9300 . ?
C28 C29 1.4100(10) . ?
C9 H9 0.9300 . ?
C9 C10 1.4100(10) . ?
C3 H3 0.9300 . ?
C3 C2 1.4100(10) . ?
C3 C5 1.4100(13) . ?
N5 C11 1.4100(12) . ?
N5 C15 1.4100(11) . ?
C6 C10 1.4100(15) . ?
C6 C7 1.4100(12) . ?
C29 H29 0.9300 . ?
C29 C30 1.4100(16) . ?
C22 H22 0.9300 . ?
C22 C21 1.4100(10) . ?
C22 C23 1.4100(14) . ?
C10 H10 0.9300 . ?
N8 N8 1.26(3) 2_756 ?
N8 C18 1.418(14) . ?
C27 H27 0.9300 . ?
C27 C26 1.4100(11) . ?
C8 H8 0.9300 . ?
C8 C7 1.4100(11) . ?
C2 H2 0.9300 . ?
N6 N6 1.27(3) 2_757 ?
N6 C13 1.393(14) . ?
C30 C26 1.4100(12) . ?
N14 N15 1.191(19) . ?
N14 C33 1.460(14) . ?
C21 H21 0.9300 . ?
N15 C36 1.453(15) . ?
C23 C24 1.4100(10) . ?
C38 H38 0.9300 . ?
C38 C37 1.4100(10) . ?
C36 C37 1.4100(12) . ?
C36 C40 1.4100(11) . ?
C25 H25 0.9300 . ?
C25 C24 1.4100(10) . ?
C31 H31 0.9300 . ?
C31 C32 1.4100(10) . ?
C39 H39 0.9300 . ?
C39 C40 1.4100(10) . ?
C37 H37 0.9300 . ?
C18 C19 1.4100(10) . ?
C18 C17 1.4100(12) . ?
C26 H26 0.9300 . ?
C7 H7 0.9300 . ?
C32 H32 0.9300 . ?
C32 C33 1.4100(13) . ?
C35 H35 0.9300 . ?
C35 C34 1.4100(10) . ?
C13 C12 1.4100(11) . ?
C13 C14 1.4100(12) . ?
C5 C4 1.4100(10) . ?
C4 H4 0.9300 . ?
C4 C1 1.4100(10) . ?
C12 H12 0.9300 . ?
C12 C11 1.4100(12) . ?
C24 H24 0.9300 . ?
C11 H11 0.9300 . ?
C40 H40 0.9300 . ?
C1 H1 0.9300 . ?
C33 C34 1.4100(11) . ?
C19 H19 0.9300 . ?
C19 C20 1.4100(12) . ?
C15 H15 0.9300 . ?
C15 C14 1.4100(12) . ?
C20 H20 0.9300 . ?
C17 H17 0.9300 . ?
C17 C16 1.4100(12) . ?
C34 H34 0.9300 . ?
C16 H16 0.9300 . ?
C14 H14 0.9300 . ?

loop_
_geom_torsion_atom_site_label_1
_geom_torsion_atom_site_label_2
_geom_torsion_atom_site_label_3
_geom_torsion_atom_site_label_4
_geom_torsion
_geom_torsion_site_symmetry_1
_geom_torsion_site_symmetry_2
_geom_torsion_site_symmetry_3
_geom_torsion_site_symmetry_4
_geom_torsion_publ_flag
Zn2 N12 C28 C29 -179.3(9) 3_445 . . . ?
Zn2 N12 C27 C26 178.8(6) 3_445 . . . ?
Zn2 N9 C21 C22 177.90(10) . . . . ?
Zn2 N9 C25 C24 -178.15(10) . . . . ?
Zn2 N16 C38 C37 -159.37(11) 1_554 . . . ?
Zn2 N16 C39 C40 165.13(10) 1_554 . . . ?
Zn2 N7 C20 C19 160.36(9) . . . . ?
Zn2 N7 C16 C17 -160.40(10) . . . . ?
Zn1 N4 C9 C10 -177.9(7) 3_455 . . . ?
Zn1 N4 C8 C7 178.4(7) 3_455 . . . ?
Zn1 N13 C31 C32 -159.96(10) . . . . ?
Zn1 N13 C35 C34 166.43(10) . . . . ?
Zn1 N1 C2 C3 -178.47(10) . . . . ?
Zn1 N1 C1 C4 -179.85(10) . . . . ?
Zn1 N5 C11 C12 162.42(9) . . . . ?
Zn1 N5 C15 C14 -159.71(10) . . . . ?
O1 V1 O7 V3 69.6(18) . . . . ?
O1 V1 O3 V2 -61.2(15) . . . . ?
O7 V3 O8 Zn2 -95(3) . . . . ?
O7 V3 O9 V4 172.3(12) . . . . ?
O7 V1 O1 Zn1 -95(3) . . . . ?
O7 V1 O3 V2 172.7(12) . . . . ?
O2 V1 O1 Zn1 23(3) . . . . ?
O2 V1 O7 V3 -46.9(19) . . . . ?
O2 V1 O3 V2 54.6(15) . . . . ?
O8 V3 O7 V1 71.0(18) . . . . ?
O8 V3 O9 V4 -62.2(15) . . . . ?
N4 C9 C10 C6 -2.5(13) . . . . ?
N4 C8 C7 C6 1.5(12) . . . . ?
O5 V2 O6 V2 78.9(4) . . . 2_657 ?
O5 V2 O3 V1 -34.7(15) . . . . ?
O6 V2 O5 Zn2 -90(2) . . . 4_657 ?
O6 V2 O3 V1 -160.5(12) . . . . ?
O12 V4 O11 V4 79.6(4) . . . 2_656 ?
O12 V4 O9 V3 -34.9(15) . . . . ?
N12 C28 C29 C30 -0.9(16) . . . . ?
N12 C27 C26 C30 1.9(11) . . . . ?
N13 C31 C32 C33 -5.62(11) . . . . ?
N13 C35 C34 C33 -3.64(11) . . . . ?
O13 V4 O12 Zn1 22(2) . . . 4_646 ?
O13 V4 O11 V4 -37.9(5) . . . 2_656 ?
O13 V4 O9 V3 83.0(14) . . . . ?
O4 V2 O5 Zn2 28(2) . . . 4_657 ?
O4 V2 O6 V2 -37.8(5) . . . 2_657 ?
O4 V2 O3 V1 81.0(14) . . . . ?
O11 V4 O12 Zn1 -96(2) . . . 4_646 ?
O11 V4 O9 V3 -159.8(12) . . . . ?
N9 C25 C24 C23 -1.73(13) . . . . ?
N10 N11 C30 C29 177.0(13) . . . . ?
N10 N11 C30 C26 -4.2(19) . . . . ?
N10 C23 C24 C25 -176.0(8) . . . . ?
N16 C38 C37 C36 -5.12(11) . . . . ?
N16 C39 C40 C36 -2.61(11) . . . . ?
N3 N2 C5 C3 152.9(11) . . . . ?
N3 N2 C5 C4 -24.1(17) . . . . ?
N3 C6 C10 C9 179.1(9) . . . . ?
N3 C6 C7 C8 -178.3(9) . . . . ?
O3 V1 O1 Zn1 139(3) . . . . ?
O3 V1 O7 V3 -164.4(16) . . . . ?
O3 V2 O5 Zn2 145(2) . . . 4_657 ?
O3 V2 O6 V2 -155.5(5) . . . 2_657 ?
O9 V3 O7 V1 -163.9(16) . . . . ?
O9 V3 O8 Zn2 140(3) . . . . ?
O9 V4 O12 Zn1 140(2) . . . 4_646 ?
O9 V4 O11 V4 -155.1(5) . . . 2_656 ?
O10 V3 O7 V1 -45.9(19) . . . . ?
O10 V3 O8 Zn2 23(3) . . . . ?
O10 V3 O9 V4 54.2(15) . . . . ?
N11 N10 C23 C22 154.5(11) . . . . ?
N11 N10 C23 C24 -29.4(17) . . . . ?
N11 C30 C26 C27 -178.7(10) . . . . ?
N2 N3 C6 C10 178.0(12) . . . . ?
N2 N3 C6 C7 -4.8(17) . . . . ?
N2 C5 C4 C1 178.9(8) . . . . ?
C28 N12 C27 C26 -3.2(11) . . . . ?
C28 C29 C30 N11 178.3(11) . . . . ?
C28 C29 C30 C26 -0.5(15) . . . . ?
C9 N4 C8 C7 -2.1(12) . . . . ?
C3 C5 C4 C1 2.05(13) . . . . ?
N5 C15 C14 C13 -2.53(12) . . . . ?
C6 N3 N2 C5 178.8(10) . . . . ?
C29 C30 C26 C27 0.0(12) . . . . ?
C22 C23 C24 C25 -0.04(13) . . . . ?
C10 C6 C7 C8 -1.4(11) . . . . ?
N8 N8 C18 C19 -45.5(6) 2_756 . . . ?
N8 N8 C18 C17 143.60(19) 2_756 . . . ?
N8 C18 C19 C20 -172.3(7) . . . . ?
N8 C18 C17 C16 171.4(7) . . . . ?
C27 N12 C28 C29 2.6(14) . . . . ?
C8 N4 C9 C10 2.6(13) . . . . ?
C2 N1 C1 C4 0.09(13) . . . . ?
C2 C3 C5 N2 -177.5(8) . . . . ?
C2 C3 C5 C4 -0.48(13) . . . . ?
N6 N6 C13 C12 -44.6(6) 2_757 . . . ?
N6 N6 C13 C14 143.52(19) 2_757 . . . ?
N6 C13 C12 C11 -170.4(7) . . . . ?
N6 C13 C14 C15 172.0(7) . . . . ?
N14 N15 C36 C37 137.4(13) . . . . ?
N14 N15 C36 C40 -52.9(17) . . . . ?
N14 C33 C34 C35 -166.0(7) . . . . ?
C21 N9 C25 C24 3.89(13) . . . . ?
C21 C22 C23 N10 176.0(7) . . . . ?
C21 C22 C23 C24 -0.29(13) . . . . ?
N15 N14 C33 C32 138.4(13) . . . . ?
N15 N14 C33 C34 -53.9(17) . . . . ?
N15 C36 C37 C38 170.1(7) . . . . ?
N15 C36 C40 C39 -166.3(7) . . . . ?
C23 N10 N11 C30 -178.7(10) . . . . ?
C23 C22 C21 N9 2.33(14) . . . . ?
C38 N16 C39 C40 -1.05(11) . . . . ?
C25 N9 C21 C22 -4.14(13) . . . . ?
C31 N13 C35 C34 1.26(11) . . . . ?
C31 C32 C33 N14 170.3(7) . . . . ?
C31 C32 C33 C34 2.99(11) . . . . ?
C39 N16 C38 C37 5.20(11) . . . . ?
C37 C36 C40 C39 2.67(11) . . . . ?
C18 C19 C20 N7 3.10(12) . . . . ?
C18 C17 C16 N7 -1.05(12) . . . . ?
C7 C6 C10 C9 2.0(11) . . . . ?
C32 C33 C34 C35 1.41(11) . . . . ?
C35 N13 C31 C32 3.56(11) . . . . ?
C13 C12 C11 N5 -0.27(12) . . . . ?
C5 C3 C2 N1 -1.40(14) . . . . ?
C5 C4 C1 N1 -1.85(14) . . . . ?
C12 C13 C14 C15 -0.11(12) . . . . ?
C11 N5 C15 C14 3.62(11) . . . . ?
C40 C36 C37 C38 0.96(11) . . . . ?
C1 N1 C2 C3 1.59(13) . . . . ?
C33 N14 N15 C36 164.4(8) . . . . ?
C19 C18 C17 C16 0.57(11) . . . . ?
C15 N5 C11 C12 -2.25(12) . . . . ?
C20 N7 C16 C17 2.39(11) . . . . ?
C17 C18 C19 C20 -1.50(11) . . . . ?
C16 N7 C20 C19 -3.49(12) . . . . ?
C14 C13 C12 C11 1.48(11) . . . . ?

loop_
_smtbx_masks_void_nr
_smtbx_masks_void_average_x
_smtbx_masks_void_average_y
_smtbx_masks_void_average_z
_smtbx_masks_void_volume
_smtbx_masks_void_count_electrons
_smtbx_masks_void_content
1 0.000 0.003 -0.269 175.3 63.5 '1.375 H2O'
2 0.500 0.503 -0.227 175.3 63.5 '1.375 H2O'
